data_7104434
loop_
_publ_author_name
'Nixon, Tracy D'
'Dingwall, Lee D'
'Lynam, Jason M'
'Whitwood, Adrian C'

_publ_section_title
;
 Self-assembly of a hydrogen bonded framework from a gold phosphine
 complex with a pendant uracil group.
;
_journal_issue 20
_journal_name_full 'Chemical communications (Cambridge, England)'
_journal_page_first 2890
_journal_page_last 2892
_journal_paper_doi 10.1039/b821671a
_journal_volume 34
_journal_year 2009
_chemical_formula_moiety 'C16 H13 Au Cl N2 O2 P, 0.5(C7H8)'
_chemical_formula_sum 'C19.5 H17 Au Cl N2 O2 P'
_chemical_formula_weight 574.74
_chemical_name_systematic
;
?
;
_space_group_IT_number 15
_symmetry_cell_setting monoclinic
_symmetry_space_group_name_Hall '-C 2yc'
_symmetry_space_group_name_H-M 'C 1 2/c 1'
_atom_sites_solution_hydrogens geom
_atom_sites_solution_primary direct
_atom_sites_solution_secondary difmap
_audit_creation_method SHELXL-97
_cell_angle_alpha 90.00
_cell_angle_beta 91.9430(10)
_cell_angle_gamma 90.00
_cell_formula_units_Z 8
_cell_length_a 32.581(3)
_cell_length_b 11.6052(9)
_cell_length_c 13.3809(10)
_cell_measurement_reflns_used 5329
_cell_measurement_temperature 110(2)
_cell_measurement_theta_max 28.22
_cell_measurement_theta_min 2.39
_cell_volume 5056.5(7)
_computing_cell_refinement 'Bruker SMART'
_computing_data_collection 'Bruker SMART'
_computing_data_reduction 'Bruker SAINT'
_computing_molecular_graphics 'Bruker SHELXTL'
_computing_publication_material 'Bruker SHELXTL'
_computing_structure_refinement 'SHELXL-97 (Sheldrick, 1997)'
_computing_structure_solution 'SHELXS-97 (Sheldrick, 1997)'
_diffrn_ambient_temperature 110(2)
_diffrn_measured_fraction_theta_full 0.998
_diffrn_measured_fraction_theta_max 0.998
_diffrn_measurement_device_type 'CCD area detector'
_diffrn_measurement_method 'phi and omega scans'
_diffrn_radiation_monochromator graphite
_diffrn_radiation_source 'fine-focus sealed tube'
_diffrn_radiation_type MoK\a
_diffrn_radiation_wavelength 0.71073
_diffrn_reflns_av_R_equivalents 0.0340
_diffrn_reflns_av_sigmaI/netI 0.0321
_diffrn_reflns_limit_h_max 43
_diffrn_reflns_limit_h_min -43
_diffrn_reflns_limit_k_max 15
_diffrn_reflns_limit_k_min 0
_diffrn_reflns_limit_l_max 17
_diffrn_reflns_limit_l_min 0
_diffrn_reflns_number 25083
_diffrn_reflns_theta_full 28.30
_diffrn_reflns_theta_max 28.30
_diffrn_reflns_theta_min 1.25
_exptl_absorpt_coefficient_mu 6.001
_exptl_absorpt_correction_T_max 0.741
_exptl_absorpt_correction_T_min 0.542
_exptl_absorpt_correction_type multi-scan
_exptl_absorpt_process_details 'SADABS v2.03; (Sheldrick)'
_exptl_crystal_colour colourless
_exptl_crystal_density_diffrn 1.510
_exptl_crystal_density_meas 0
_exptl_crystal_density_method 'not measured'
_exptl_crystal_description needle
_exptl_crystal_F_000 2200
_exptl_crystal_size_max 0.27
_exptl_crystal_size_mid 0.06
_exptl_crystal_size_min 0.05
_platon_squeeze_details
;
;
_refine_diff_density_max 2.957
_refine_diff_density_min -2.051
_refine_diff_density_rms 0.227
_refine_ls_extinction_method none
_refine_ls_goodness_of_fit_ref 1.112
_refine_ls_hydrogen_treatment constr
_refine_ls_matrix_type full
_refine_ls_number_parameters 241
_refine_ls_number_reflns 6275
_refine_ls_number_restraints 9
_refine_ls_restrained_S_all 1.111
_refine_ls_R_factor_all 0.0533
_refine_ls_R_factor_gt 0.0442
_refine_ls_shift/su_max 0.004
_refine_ls_shift/su_mean 0.000
_refine_ls_structure_factor_coef Fsqd
_refine_ls_weighting_details 'calc w=1/[\s^2^(Fo^2^)+(0.0796P)^2^+13.7207P] where P=(Fo^2^+2Fc^2^)/3'
_refine_ls_weighting_scheme calc
_refine_ls_wR_factor_gt 0.1217
_refine_ls_wR_factor_ref 0.1248
_reflns_number_gt 5195
_reflns_number_total 6275
_reflns_threshold_expression >2sigma(I)
_cod_data_source_file b821671a.txt
_cod_data_source_block jml0729m
_cod_depositor_comments
;
The following automatic conversions were performed:
'_symmetry_cell_setting' value 'Monoclinic' changed to 'monoclinic'
according to '/home/saulius/struct/CIF-dictionaries/cif_core.dic'
dictionary named 'cif_core.dic' version 2.4.1 from 2010-06-29.

Automatic conversion script
Id: cif_fix_enum 1527 2010-12-29 10:47:43Z saulius 
;
_cod_original_sg_symbol_H-M C2/c
_cod_original_formula_sum 'C19.50 H17 Au Cl N2 O2 P'
_cod_database_code 7104434

loop_
_symmetry_equiv_pos_as_xyz
'x, y, z'
'-x, y, -z+1/2'
'x+1/2, y+1/2, z'
'-x+1/2, y+1/2, -z+1/2'
'-x, -y, -z'
'x, -y, z-1/2'
'-x+1/2, -y+1/2, -z'
'x+1/2, -y+1/2, z-1/2'

loop_
_atom_site_label
_atom_site_type_symbol
_atom_site_fract_x
_atom_site_fract_y
_atom_site_fract_z
_atom_site_U_iso_or_equiv
_atom_site_adp_type
_atom_site_occupancy
_atom_site_symmetry_multiplicity
_atom_site_calc_flag
_atom_site_refinement_flags
_atom_site_disorder_assembly
_atom_site_disorder_group
Au1 Au 0.675461(6) 0.649945(19) 0.460493(14) 0.02160(9) Uani 1 1 d . . .
C1 C 0.62936(16) 0.4844(6) 0.2916(4) 0.0261(12) Uani 1 1 d . . .
C2 C 0.59165(18) 0.4894(7) 0.3445(4) 0.0346(15) Uani 1 1 d . . .
C3 C 0.5536(2) 0.4866(10) 0.1831(5) 0.059(3) Uani 1 1 d . . .
C4 C 0.62741(18) 0.4859(7) 0.1901(4) 0.0339(15) Uani 1 1 d . . .
H4 H 0.6522 0.4850 0.1548 0.041 Uiso 1 1 calc R . .
C5 C 0.6763(2) 0.3593(5) 0.4408(5) 0.0276(13) Uani 1 1 d . . .
C6 C 0.7024(2) 0.3529(6) 0.5265(5) 0.0379(16) Uani 1 1 d . . .
H6 H 0.7186 0.4178 0.5457 0.045 Uiso 1 1 calc R . .
C7 C 0.7047(3) 0.2523(8) 0.5839(6) 0.053(2) Uani 1 1 d . . .
H7 H 0.7218 0.2487 0.6428 0.064 Uiso 1 1 calc R . .
C8 C 0.6817(3) 0.1590(7) 0.5532(7) 0.057(3) Uani 1 1 d . . .
H8 H 0.6836 0.0895 0.5906 0.068 Uiso 1 1 calc R . .
C9 C 0.6556(3) 0.1635(7) 0.4681(7) 0.055(2) Uani 1 1 d . . .
H9 H 0.6396 0.0983 0.4490 0.066 Uiso 1 1 calc R . .
C10 C 0.6534(3) 0.2619(7) 0.4128(5) 0.0470(18) Uani 1 1 d . . .
H10 H 0.6360 0.2645 0.3545 0.056 Uiso 1 1 calc R . .
C11 C 0.71834(16) 0.4774(5) 0.2859(4) 0.0205(10) Uani 1 1 d . . .
C12 C 0.72026(19) 0.3861(5) 0.2178(4) 0.0283(12) Uani 1 1 d . . .
H12 H 0.6986 0.3315 0.2126 0.034 Uiso 1 1 calc R . .
C13 C 0.75383(19) 0.3760(5) 0.1584(4) 0.0244(11) Uani 1 1 d . . .
H13 H 0.7551 0.3136 0.1127 0.029 Uiso 1 1 calc R . .
C14 C 0.78566(18) 0.4544(6) 0.1636(5) 0.0331(13) Uani 1 1 d . . .
H14 H 0.8086 0.4459 0.1223 0.040 Uiso 1 1 calc R . .
C15 C 0.7836(2) 0.5468(7) 0.2308(5) 0.0424(17) Uani 1 1 d . . .
H15 H 0.8051 0.6021 0.2352 0.051 Uiso 1 1 calc R . .
C16 C 0.7496(2) 0.5567(6) 0.2915(5) 0.0349(14) Uani 1 1 d . . .
H16 H 0.7481 0.6192 0.3370 0.042 Uiso 1 1 calc R . .
Cl1 Cl 0.67019(5) 0.81511(14) 0.55274(10) 0.0311(3) Uani 1 1 d . . .
N1 N 0.55635(17) 0.4907(7) 0.2860(4) 0.054(2) Uani 1 1 d . . .
H1 H 0.5331 0.4946 0.3173 0.065 Uiso 1 1 calc R . .
N2 N 0.59078(15) 0.4886(7) 0.1376(4) 0.0459(17) Uani 1 1 d . . .
H2 H 0.5910 0.4917 0.0719 0.069 Uiso 1 1 calc R . .
O1 O 0.59008(14) 0.4908(5) 0.4353(3) 0.0456(13) Uani 1 1 d . . .
O2 O 0.52148(15) 0.4834(7) 0.1342(3) 0.075(2) Uani 1 1 d . . .
P1 P 0.67582(4) 0.49006(13) 0.36853(10) 0.0219(3) Uani 1 1 d . . .
C17 C 0.3952(6) 0.7716(12) 0.2431(14) 0.060(4) Uiso 0.50 1 d PD A .
H17 H 0.3661 0.7790 0.2420 0.072 Uiso 0.50 1 calc PR . .
C18 C 0.4187(7) 0.7585(12) 0.3341(17) 0.078(6) Uiso 0.50 1 d PD . .
H18 H 0.4043 0.7566 0.3947 0.093 Uiso 0.50 1 calc PR A .
C19A C 0.4629(7) 0.7479(13) 0.3407(17) 0.077(6) Uiso 0.29(4) 1 d PD A -1
C19B C 0.4629(7) 0.7479(13) 0.3407(17) 0.077(6) Uiso 0.21(4) 1 d PD A -2
H19B H 0.4776 0.7388 0.4028 0.093 Uiso 0.21(4) 1 calc PR A -2
C20 C 0.4820(7) 0.7519(14) 0.252(2) 0.079(6) Uiso 0.50 1 d PD A -2
H20 H 0.5111 0.7460 0.2552 0.095 Uiso 0.50 1 calc PR A -2
C21A C 0.4635(9) 0.7638(17) 0.154(2) 0.111(9) Uiso 0.29(4) 1 d PD A -2
H21A H 0.4786 0.7658 0.0942 0.134 Uiso 0.29(4) 1 calc PR A -2
C21B C 0.4635(9) 0.7638(17) 0.154(2) 0.111(9) Uiso 0.21(4) 1 d PD A -1
C22 C 0.4173(8) 0.7729(15) 0.156(2) 0.093(7) Uiso 0.50 1 d PD . .
H22 H 0.4025 0.7800 0.0938 0.112 Uiso 0.50 1 calc PR A .
C23A C 0.4808(17) 0.735(2) 0.447(2) 0.11(2) Uiso 0.29(4) 1 d PD A -1
H23A H 0.4822 0.6525 0.4635 0.172 Uiso 0.29(4) 1 d PR A -1
H23B H 0.4624 0.7737 0.4922 0.172 Uiso 0.29(4) 1 d PR A -1
H23C H 0.5082 0.7687 0.4533 0.172 Uiso 0.29(4) 1 d PR A -1
C23B C 0.477(4) 0.770(3) 0.046(4) 0.20(6) Uiso 0.21(4) 1 d PD A -1
H23D H 0.5024 0.8151 0.0514 0.294 Uiso 0.21(4) 1 d PR A -1
H23E H 0.4580 0.8049 -0.0030 0.294 Uiso 0.21(4) 1 d PR A -1
H23F H 0.4836 0.6910 0.0251 0.294 Uiso 0.21(4) 1 d PR A -1

loop_
_atom_site_aniso_label
_atom_site_aniso_U_11
_atom_site_aniso_U_22
_atom_site_aniso_U_33
_atom_site_aniso_U_23
_atom_site_aniso_U_13
_atom_site_aniso_U_12
Au1 0.02306(13) 0.03060(14) 0.01103(12) -0.00243(7) -0.00085(8) 0.00097(8)
C1 0.019(3) 0.052(4) 0.007(2) -0.003(2) -0.0010(18) -0.005(2)
C2 0.021(3) 0.072(5) 0.011(2) -0.006(3) 0.002(2) -0.005(3)
C3 0.024(3) 0.143(9) 0.012(3) -0.008(4) 0.000(2) 0.000(4)
C4 0.020(3) 0.075(5) 0.007(2) -0.006(3) -0.0001(19) -0.006(3)
C5 0.040(4) 0.025(3) 0.018(3) -0.002(2) 0.008(2) 0.001(2)
C6 0.044(4) 0.049(4) 0.020(3) 0.000(3) -0.002(3) 0.018(3)
C7 0.070(5) 0.056(5) 0.034(4) 0.014(3) 0.005(4) 0.028(4)
C8 0.082(7) 0.036(4) 0.054(5) 0.014(3) 0.033(5) 0.017(4)
C9 0.073(6) 0.042(4) 0.053(5) -0.005(3) 0.035(5) -0.014(4)
C10 0.063(5) 0.054(5) 0.024(3) -0.005(3) 0.002(3) -0.019(4)
C11 0.021(2) 0.030(3) 0.010(2) -0.0025(19) -0.0027(18) 0.001(2)
C12 0.032(3) 0.030(3) 0.023(3) 0.003(2) -0.002(2) 0.003(2)
C13 0.034(3) 0.023(3) 0.016(2) -0.002(2) -0.001(2) 0.006(2)
C14 0.024(3) 0.040(3) 0.035(3) -0.008(3) 0.008(2) 0.000(3)
C15 0.034(3) 0.052(4) 0.042(4) -0.024(3) 0.015(3) -0.020(3)
C16 0.038(3) 0.039(3) 0.029(3) -0.022(3) 0.007(3) -0.005(3)
Cl1 0.0426(8) 0.0315(7) 0.0192(6) -0.0031(6) -0.0001(6) 0.0072(6)
N1 0.022(3) 0.129(6) 0.010(2) -0.011(3) 0.0019(19) -0.007(3)
N2 0.020(2) 0.110(6) 0.008(2) -0.005(3) -0.0004(18) -0.009(3)
O1 0.030(2) 0.097(4) 0.0102(18) -0.012(2) -0.0020(16) -0.007(2)
O2 0.025(2) 0.186(8) 0.012(2) -0.015(3) -0.0030(18) 0.000(3)
P1 0.0222(7) 0.0339(8) 0.0094(5) -0.0036(5) -0.0009(5) -0.0017(6)

loop_
_atom_type_symbol
_atom_type_description
_atom_type_scat_dispersion_real
_atom_type_scat_dispersion_imag
_atom_type_scat_source
C C 0.0033 0.0016 'International Tables Vol C Tables 4.2.6.8 and 6.1.1.4'
H H 0.0000 0.0000 'International Tables Vol C Tables 4.2.6.8 and 6.1.1.4'
N N 0.0061 0.0033 'International Tables Vol C Tables 4.2.6.8 and 6.1.1.4'
O O 0.0106 0.0060 'International Tables Vol C Tables 4.2.6.8 and 6.1.1.4'
P P 0.1023 0.0942 'International Tables Vol C Tables 4.2.6.8 and 6.1.1.4'
Cl Cl 0.1484 0.1585 'International Tables Vol C Tables 4.2.6.8 and 6.1.1.4'
Au Au -2.0133 8.8022 'International Tables Vol C Tables 4.2.6.8 and 6.1.1.4'

loop_
_geom_angle_atom_site_label_1
_geom_angle_atom_site_label_2
_geom_angle_atom_site_label_3
_geom_angle
_geom_angle_site_symmetry_1
_geom_angle_site_symmetry_3
_geom_angle_publ_flag
P1 Au1 Cl1 175.94(5) . . ?
C4 C1 C2 118.7(5) . . ?
C4 C1 P1 125.5(4) . . ?
C2 C1 P1 115.6(4) . . ?
O1 C2 N1 120.5(5) . . ?
O1 C2 C1 123.8(5) . . ?
N1 C2 C1 115.7(5) . . ?
O2 C3 N2 121.2(6) . . ?
O2 C3 N1 124.4(6) . . ?
N2 C3 N1 114.5(6) . . ?
C1 C4 N2 121.7(5) . . ?
C1 C4 H4 119.1 . . ?
N2 C4 H4 119.1 . . ?
C10 C5 C6 118.5(6) . . ?
C10 C5 P1 122.9(5) . . ?
C6 C5 P1 118.5(5) . . ?
C7 C6 C5 120.9(7) . . ?
C7 C6 H6 119.6 . . ?
C5 C6 H6 119.6 . . ?
C8 C7 C6 118.3(8) . . ?
C8 C7 H7 120.8 . . ?
C6 C7 H7 120.8 . . ?
C7 C8 C9 121.7(7) . . ?
C7 C8 H8 119.2 . . ?
C9 C8 H8 119.2 . . ?
C10 C9 C8 119.6(8) . . ?
C10 C9 H9 120.2 . . ?
C8 C9 H9 120.2 . . ?
C9 C10 C5 120.9(7) . . ?
C9 C10 H10 119.5 . . ?
C5 C10 H10 119.5 . . ?
C16 C11 C12 119.6(5) . . ?
C16 C11 P1 119.6(4) . . ?
C12 C11 P1 120.8(4) . . ?
C13 C12 C11 119.6(6) . . ?
C13 C12 H12 120.2 . . ?
C11 C12 H12 120.2 . . ?
C14 C13 C12 121.7(6) . . ?
C14 C13 H13 119.2 . . ?
C12 C13 H13 119.2 . . ?
C13 C14 C15 119.0(6) . . ?
C13 C14 H14 120.5 . . ?
C15 C14 H14 120.5 . . ?
C16 C15 C14 119.3(6) . . ?
C16 C15 H15 120.3 . . ?
C14 C15 H15 120.3 . . ?
C11 C16 C15 120.9(5) . . ?
C11 C16 H16 119.6 . . ?
C15 C16 H16 119.6 . . ?
C2 N1 C3 126.6(5) . . ?
C2 N1 H1 116.7 . . ?
C3 N1 H1 116.7 . . ?
C4 N2 C3 122.6(5) . . ?
C4 N2 H2 118.7 . . ?
C3 N2 H2 118.7 . . ?
C5 P1 C1 105.6(3) . . ?
C5 P1 C11 105.5(3) . . ?
C1 P1 C11 107.1(2) . . ?
C5 P1 Au1 114.0(2) . . ?
C1 P1 Au1 109.0(2) . . ?
C11 P1 Au1 115.11(18) . . ?
C22 C17 C18 116(2) . . ?
C22 C17 H17 122.0 . . ?
C18 C17 H17 122.0 . . ?
C17 C18 C19A 125(2) . . ?
C17 C18 H18 117.7 . . ?
C19A C18 H18 117.7 . . ?
C18 C19A C23A 114(3) . . ?
C21A C20 H20 116.1 . . ?
C20 C21A C22 112(3) . . ?
C20 C21A H21A 123.8 . . ?
C22 C21A H21A 123.8 . . ?
C17 C22 C21A 124(2) . . ?
C17 C22 H22 118.0 . . ?
C21A C22 H22 118.0 . . ?
C19A C23A H23A 109.0 . . ?
C19A C23A H23B 108.0 . . ?
H23A C23A H23B 109.5 . . ?
C19A C23A H23C 111.3 . . ?
H23A C23A H23C 109.5 . . ?
H23B C23A H23C 109.5 . . ?
H23D C23B H23E 109.5 . . ?
H23D C23B H23F 109.5 . . ?
H23E C23B H23F 109.5 . . ?

loop_
_geom_bond_atom_site_label_1
_geom_bond_atom_site_label_2
_geom_bond_distance
_geom_bond_site_symmetry_2
_geom_bond_publ_flag
Au1 P1 2.2267(14) . ?
Au1 Cl1 2.2894(15) . ?
C1 C4 1.357(7) . ?
C1 C2 1.440(7) . ?
C1 P1 1.802(5) . ?
C2 O1 1.217(7) . ?
C2 N1 1.369(7) . ?
C3 O2 1.216(8) . ?
C3 N2 1.374(8) . ?
C3 N1 1.378(8) . ?
C4 N2 1.365(7) . ?
C4 H4 0.9500 . ?
C5 C10 1.399(9) . ?
C5 C6 1.405(9) . ?
C5 P1 1.798(6) . ?
C6 C7 1.399(10) . ?
C6 H6 0.9500 . ?
C7 C8 1.372(13) . ?
C7 H7 0.9500 . ?
C8 C9 1.398(14) . ?
C8 H8 0.9500 . ?
C9 C10 1.361(11) . ?
C9 H9 0.9500 . ?
C10 H10 0.9500 . ?
C11 C16 1.372(8) . ?
C11 C12 1.399(8) . ?
C11 P1 1.808(5) . ?
C12 C13 1.379(8) . ?
C12 H12 0.9500 . ?
C13 C14 1.379(9) . ?
C13 H13 0.9500 . ?
C14 C15 1.403(9) . ?
C14 H14 0.9500 . ?
C15 C16 1.401(9) . ?
C15 H15 0.9500 . ?
C16 H16 0.9500 . ?
N1 H1 0.8800 . ?
N2 H2 0.8800 . ?
C17 C22 1.39(3) . ?
C17 C18 1.42(3) . ?
C17 H17 0.9500 . ?
C18 C19A 1.45(3) . ?
C18 H18 0.9500 . ?
C19A C23A 1.522(5) . ?
C20 C21A 1.43(4) . ?
C20 H20 0.9500 . ?
C21A C22 1.51(4) . ?
C21A H21A 0.9500 . ?
C22 H22 0.9500 . ?
C23A H23A 0.9800 . ?
C23A H23B 0.9800 . ?
C23A H23C 0.9800 . ?
C23B H23D 0.9800 . ?
C23B H23E 0.9800 . ?
C23B H23F 0.9800 . ?

loop_
_geom_hbond_atom_site_label_D
_geom_hbond_atom_site_label_H
_geom_hbond_atom_site_label_A
_geom_hbond_distance_DH
_geom_hbond_distance_HA
_geom_hbond_distance_DA
_geom_hbond_angle_DHA
_geom_hbond_site_symmetry_A
N1 H1 O2 0.88 1.92 2.786(7) 169.0 2_655
N2 H2 O1 0.88 1.84 2.716(6) 175.8 6_565

loop_
_geom_torsion_atom_site_label_1
_geom_torsion_atom_site_label_2
_geom_torsion_atom_site_label_3
_geom_torsion_atom_site_label_4
_geom_torsion
_geom_torsion_site_symmetry_1
_geom_torsion_site_symmetry_2
_geom_torsion_site_symmetry_3
_geom_torsion_site_symmetry_4
_geom_torsion_publ_flag
C4 C1 C2 O1 -178.5(7) . . . . ?
P1 C1 C2 O1 -4.0(10) . . . . ?
C4 C1 C2 N1 2.5(11) . . . . ?
P1 C1 C2 N1 177.0(6) . . . . ?
C2 C1 C4 N2 -1.9(11) . . . . ?
P1 C1 C4 N2 -175.8(6) . . . . ?
C10 C5 C6 C7 -1.3(10) . . . . ?
P1 C5 C6 C7 -178.4(6) . . . . ?
C5 C6 C7 C8 1.5(11) . . . . ?
C6 C7 C8 C9 -1.6(12) . . . . ?
C7 C8 C9 C10 1.3(13) . . . . ?
C8 C9 C10 C5 -1.0(12) . . . . ?
C6 C5 C10 C9 1.0(11) . . . . ?
P1 C5 C10 C9 178.0(6) . . . . ?
C16 C11 C12 C13 1.1(9) . . . . ?
P1 C11 C12 C13 -177.5(4) . . . . ?
C11 C12 C13 C14 -0.5(9) . . . . ?
C12 C13 C14 C15 -0.3(10) . . . . ?
C13 C14 C15 C16 0.5(11) . . . . ?
C12 C11 C16 C15 -0.8(10) . . . . ?
P1 C11 C16 C15 177.7(6) . . . . ?
C14 C15 C16 C11 0.0(11) . . . . ?
O1 C2 N1 C3 -178.4(9) . . . . ?
C1 C2 N1 C3 0.7(13) . . . . ?
O2 C3 N1 C2 176.9(10) . . . . ?
N2 C3 N1 C2 -4.2(15) . . . . ?
C1 C4 N2 C3 -1.9(13) . . . . ?
O2 C3 N2 C4 -176.4(9) . . . . ?
N1 C3 N2 C4 4.8(14) . . . . ?
C10 C5 P1 C1 20.4(6) . . . . ?
C6 C5 P1 C1 -162.6(5) . . . . ?
C10 C5 P1 C11 -92.8(6) . . . . ?
C6 C5 P1 C11 84.2(5) . . . . ?
C10 C5 P1 Au1 140.0(5) . . . . ?
C6 C5 P1 Au1 -43.0(6) . . . . ?
C4 C1 P1 C5 -120.0(6) . . . . ?
C2 C1 P1 C5 66.0(6) . . . . ?
C4 C1 P1 C11 -7.9(7) . . . . ?
C2 C1 P1 C11 178.0(5) . . . . ?
C4 C1 P1 Au1 117.2(6) . . . . ?
C2 C1 P1 Au1 -56.9(6) . . . . ?
C16 C11 P1 C5 -119.4(5) . . . . ?
C12 C11 P1 C5 59.1(5) . . . . ?
C16 C11 P1 C1 128.4(5) . . . . ?
C12 C11 P1 C1 -53.0(5) . . . . ?
C16 C11 P1 Au1 7.1(6) . . . . ?
C12 C11 P1 Au1 -174.4(4) . . . . ?
C22 C17 C18 C19A 0.6(5) . . . . ?
C17 C18 C19A C23A -179.9(5) . . . . ?
C18 C17 C22 C21A -1.2(11) . . . . ?
C20 C21A C22 C17 0.9(13) . . . . ?

loop_
_platon_squeeze_void_nr
_platon_squeeze_void_average_x
_platon_squeeze_void_average_y
_platon_squeeze_void_average_z
_platon_squeeze_void_volume
_platon_squeeze_void_count_electrons
_platon_squeeze_void_content
1 0.500 0.000 0.439 488 219 ' '
2 0.000 0.500 0.745 488 219 ' '
